data_4305253
loop_
_publ_author_name
'V. Rajalakshmi'
'V. R. Vijayaraghavan'
'Babu Varghese'
'A. Raghavan'

_publ_section_title
;
Novel Michael Addition Products of Bis(amino acidato)metal(II) Complexes:
Synthesis, Characterization, Dye Degradation, and Oxidation Properties
;
_journal_name_full 'Inorganic Chemistry'
_journal_page_first 5821
_journal_page_last 5830
_journal_paper_doi 10.1021/ic800086y
_journal_volume 47
_journal_year 2008
_chemical_formula_sum 'C10 H16 Cu N4 O5'
_chemical_formula_weight 335.81
_chemical_name_systematic
;
 ?
;
_space_group_IT_number 2
_symmetry_cell_setting triclinic
_symmetry_space_group_name_Hall '-P 1'
_symmetry_space_group_name_H-M 'P -1'
_atom_sites_solution_hydrogens geom
_atom_sites_solution_primary direct
_atom_sites_solution_secondary difmap
_audit_creation_method SHELXL-97
_cell_angle_alpha 97.129(5)
_cell_angle_beta 100.281(5)
_cell_angle_gamma 97.274(5)
_cell_formula_units_Z 1
_cell_length_a 5.415(5)
_cell_length_b 7.186(5)
_cell_length_c 8.806(5)
_cell_measurement_reflns_used 4390
_cell_measurement_temperature 293(2)
_cell_measurement_theta_max 24.0
_cell_measurement_theta_min 2.4
_cell_volume 330.6(4)
_computing_cell_refinement 'APEX2/SAINT (Bruker, 2004)'
_computing_data_collection 'APEX2 (Bruker, 2004)'
_computing_data_reduction 'SAINT/XPREP (Bruker, 2004)'
_computing_molecular_graphics 'ORTEP 32 (Farrugia, 1997)'
_computing_publication_material 'SHELXL-97 (Sheldrick, 1997)'
_computing_structure_refinement 'SHELXL-97 (Sheldrick, 1997)'
_computing_structure_solution 'SIR92 (Altomare etal., 1993)'
_diffrn_ambient_temperature 293(2)
_diffrn_measured_fraction_theta_full 0.989
_diffrn_measured_fraction_theta_max 0.989
_diffrn_measurement_device_type 'Bruker axs (kappa apex2)'
_diffrn_measurement_method '\w and \f scan'
_diffrn_radiation_monochromator graphite
_diffrn_radiation_source 'fine-focus sealed tube'
_diffrn_radiation_type MoK\a
_diffrn_radiation_wavelength 0.71073
_diffrn_reflns_av_R_equivalents 0.0219
_diffrn_reflns_av_sigmaI/netI 0.0148
_diffrn_reflns_limit_h_max 6
_diffrn_reflns_limit_h_min -6
_diffrn_reflns_limit_k_max 8
_diffrn_reflns_limit_k_min -8
_diffrn_reflns_limit_l_max 9
_diffrn_reflns_limit_l_min -9
_diffrn_reflns_number 6174
_diffrn_reflns_theta_full 23.69
_diffrn_reflns_theta_max 23.69
_diffrn_reflns_theta_min 2.89
_diffrn_standards_decay_% 0
_exptl_absorpt_coefficient_mu 1.677
_exptl_absorpt_correction_T_max 0.7021
_exptl_absorpt_correction_T_min 0.5931
_exptl_absorpt_correction_type multi-scan
_exptl_absorpt_process_details '(Blessing, 1995)'
_exptl_crystal_colour blue
_exptl_crystal_density_diffrn 1.686
_exptl_crystal_density_method 'not measured'
_exptl_crystal_description plate
_exptl_crystal_F_000 173
_exptl_crystal_size_max 0.30
_exptl_crystal_size_mid 0.25
_exptl_crystal_size_min 0.20
_refine_diff_density_max 0.391
_refine_diff_density_min -0.294
_refine_diff_density_rms 0.045
_refine_ls_extinction_method none
_refine_ls_goodness_of_fit_ref 1.064
_refine_ls_hydrogen_treatment mixed
_refine_ls_matrix_type full
_refine_ls_number_parameters 111
_refine_ls_number_reflns 987
_refine_ls_number_restraints 1
_refine_ls_restrained_S_all 1.063
_refine_ls_R_factor_all 0.0216
_refine_ls_R_factor_gt 0.0208
_refine_ls_shift/su_max 0.000
_refine_ls_shift/su_mean 0.000
_refine_ls_structure_factor_coef Fsqd
_refine_ls_weighting_details 'calc w=1/[\s^2^(Fo^2^)+(0.0275P)^2^+0.2239P] where P=(Fo^2^+2Fc^2^)/3'
_refine_ls_weighting_scheme calc
_refine_ls_wR_factor_gt 0.0528
_refine_ls_wR_factor_ref 0.0533
_reflns_number_gt 963
_reflns_number_total 987
_reflns_threshold_expression >2sigma(I)
_cod_data_source_file ic800086y-file004_1.cif
_cod_data_source_block 1a
_cod_database_code 4305253

loop_
_symmetry_equiv_pos_as_xyz
'x, y, z'
'-x, -y, -z'

loop_
_atom_site_label
_atom_site_type_symbol
_atom_site_fract_x
_atom_site_fract_y
_atom_site_fract_z
_atom_site_U_iso_or_equiv
_atom_site_adp_type
_atom_site_occupancy
_atom_site_symmetry_multiplicity
_atom_site_calc_flag
_atom_site_refinement_flags
_atom_site_disorder_assembly
_atom_site_disorder_group
C1 C 0.8960(4) 0.8527(3) 0.2573(2) 0.0262(5) Uani 1 1 d . . .
C2 C 1.1827(4) 0.8791(3) 0.2814(3) 0.0347(6) Uani 1 1 d . . .
H2A H 1.2549 0.9198 0.3913 0.041(7) Uiso 1 1 calc R . .
H2B H 1.2365 0.7589 0.2501 0.050(8) Uiso 1 1 calc R . .
C3 C 1.3496(4) 1.2092(3) 0.2872(3) 0.0359(5) Uani 1 1 d . . .
H3A H 1.4886 1.2031 0.3719 0.043(7) Uiso 1 1 calc R . .
H3B H 1.2065 1.2390 0.3330 0.039(7) Uiso 1 1 calc R . .
C4 C 1.4288(4) 1.3682(3) 0.1996(3) 0.0348(5) Uani 1 1 d . . .
H4A H 1.2876 1.3775 0.1173 0.038(6) Uiso 1 1 calc R . .
H4B H 1.4655 1.4870 0.2708 0.044(7) Uiso 1 1 calc R . .
C5 C 1.6502(4) 1.3431(3) 0.1306(3) 0.0333(5) Uani 1 1 d . . .
N1 N 1.2783(4) 1.0217(3) 0.1897(2) 0.0261(4) Uani 1 1 d . . .
N2 N 1.8215(4) 1.3210(3) 0.0764(3) 0.0464(5) Uani 1 1 d . . .
O1 O 0.7802(3) 0.9042(2) 0.13306(16) 0.0284(3) Uani 1 1 d . . .
O2 O 0.7895(3) 0.7818(2) 0.35255(19) 0.0422(4) Uani 1 1 d . . .
O3 O 1.1122(11) 0.5472(8) 0.5001(8) 0.0928(17) Uani 0.50 1 d PD . .
Cu1 Cu 1.0000 1.0000 0.0000 0.02343(15) Uani 1 2 d S . .
H31 H 0.952(4) 0.555(8) 0.447(6) 0.134(19) Uiso 1 1 d D . .
H1 H 1.390(5) 0.991(3) 0.161(3) 0.020(6) Uiso 1 1 d . . .

loop_
_atom_site_aniso_label
_atom_site_aniso_U_11
_atom_site_aniso_U_22
_atom_site_aniso_U_33
_atom_site_aniso_U_23
_atom_site_aniso_U_13
_atom_site_aniso_U_12
C1 0.0295(12) 0.0241(11) 0.0274(12) 0.0070(9) 0.0092(9) 0.0049(9)
C2 0.0295(12) 0.0472(14) 0.0337(13) 0.0241(11) 0.0072(10) 0.0112(10)
C3 0.0321(12) 0.0479(14) 0.0262(12) 0.0017(10) 0.0061(10) 0.0040(10)
C4 0.0292(12) 0.0319(12) 0.0414(14) 0.0007(10) 0.0043(10) 0.0064(10)
C5 0.0301(13) 0.0265(12) 0.0414(14) 0.0100(10) 0.0005(11) 0.0010(10)
N1 0.0199(10) 0.0373(11) 0.0255(10) 0.0109(8) 0.0094(8) 0.0079(8)
N2 0.0338(12) 0.0495(13) 0.0599(15) 0.0151(11) 0.0146(11) 0.0070(10)
O1 0.0217(7) 0.0395(8) 0.0275(8) 0.0139(7) 0.0070(6) 0.0065(6)
O2 0.0374(9) 0.0570(11) 0.0375(10) 0.0250(8) 0.0139(7) 0.0007(8)
O3 0.085(4) 0.081(4) 0.115(5) 0.051(3) -0.001(3) 0.017(3)
Cu1 0.0196(2) 0.0317(2) 0.0209(2) 0.01009(15) 0.00507(14) 0.00365(14)

loop_
_atom_type_symbol
_atom_type_description
_atom_type_scat_dispersion_real
_atom_type_scat_dispersion_imag
_atom_type_scat_source
C C 0.0033 0.0016 'International Tables Vol C Tables 4.2.6.8 and 6.1.1.4'
H H 0.0000 0.0000 'International Tables Vol C Tables 4.2.6.8 and 6.1.1.4'
N N 0.0061 0.0033 'International Tables Vol C Tables 4.2.6.8 and 6.1.1.4'
O O 0.0106 0.0060 'International Tables Vol C Tables 4.2.6.8 and 6.1.1.4'
Cu Cu 0.3201 1.2651 'International Tables Vol C Tables 4.2.6.8 and 6.1.1.4'

loop_
_geom_angle_atom_site_label_1
_geom_angle_atom_site_label_2
_geom_angle_atom_site_label_3
_geom_angle
_geom_angle_site_symmetry_1
_geom_angle_site_symmetry_3
_geom_angle_publ_flag
O2 C1 O1 124.3(2) . . ?
O2 C1 C2 119.67(19) . . ?
O1 C1 C2 115.99(17) . . ?
N1 C2 C1 111.18(17) . . ?
N1 C2 H2A 109.4 . . ?
C1 C2 H2A 109.4 . . ?
N1 C2 H2B 109.4 . . ?
C1 C2 H2B 109.4 . . ?
H2A C2 H2B 108.0 . . ?
N1 C3 C4 114.04(19) . . ?
N1 C3 H3A 108.7 . . ?
C4 C3 H3A 108.7 . . ?
N1 C3 H3B 108.7 . . ?
C4 C3 H3B 108.7 . . ?
H3A C3 H3B 107.6 . . ?
C5 C4 C3 113.83(19) . . ?
C5 C4 H4A 108.8 . . ?
C3 C4 H4A 108.8 . . ?
C5 C4 H4B 108.8 . . ?
C3 C4 H4B 108.8 . . ?
H4A C4 H4B 107.7 . . ?
N2 C5 C4 179.1(2) . . ?
C3 N1 C2 110.16(18) . . ?
C3 N1 Cu1 116.41(15) . . ?
C2 N1 Cu1 104.55(14) . . ?
C3 N1 H1 110.5(18) . . ?
C2 N1 H1 108.6(18) . . ?
Cu1 N1 H1 106.2(17) . . ?
C1 O1 Cu1 114.74(13) . . ?
O3 O3 H31 48(3) 2_766 . ?
O1 Cu1 O1 180.0 . 2_775 ?
O1 Cu1 N1 95.45(9) . 2_775 ?
O1 Cu1 N1 84.55(9) 2_775 2_775 ?
O1 Cu1 N1 84.55(9) . . ?
O1 Cu1 N1 95.45(9) 2_775 . ?
N1 Cu1 N1 180.00(11) 2_775 . ?

loop_
_geom_bond_atom_site_label_1
_geom_bond_atom_site_label_2
_geom_bond_distance
_geom_bond_site_symmetry_2
_geom_bond_publ_flag
C1 O2 1.224(3) . ?
C1 O1 1.281(3) . ?
C1 C2 1.513(3) . ?
C2 N1 1.480(3) . ?
C2 H2A 0.9700 . ?
C2 H2B 0.9700 . ?
C3 N1 1.471(3) . ?
C3 C4 1.516(3) . ?
C3 H3A 0.9700 . ?
C3 H3B 0.9700 . ?
C4 C5 1.458(3) . ?
C4 H4A 0.9700 . ?
C4 H4B 0.9700 . ?
C5 N2 1.135(3) . ?
N1 Cu1 2.016(2) . ?
N1 H1 0.74(2) . ?
O1 Cu1 1.9373(16) . ?
O3 O3 1.314(12) 2_766 ?
O3 H31 0.9200(13) . ?
Cu1 O1 1.9373(16) 2_775 ?
Cu1 N1 2.016(2) 2_775 ?

loop_
_geom_hbond_atom_site_label_D
_geom_hbond_atom_site_label_H
_geom_hbond_atom_site_label_A
_geom_hbond_distance_DH
_geom_hbond_distance_HA
_geom_hbond_distance_DA
_geom_hbond_angle_DHA
_geom_hbond_site_symmetry_A
O3 H31 O2 0.9200(13) 2.14(4) 2.839(6) 132(5) .
N1 H1 O1 0.74(2) 2.32(2) 3.051(3) 166(2) 1_655

loop_
_geom_torsion_atom_site_label_1
_geom_torsion_atom_site_label_2
_geom_torsion_atom_site_label_3
_geom_torsion_atom_site_label_4
_geom_torsion
_geom_torsion_site_symmetry_1
_geom_torsion_site_symmetry_2
_geom_torsion_site_symmetry_3
_geom_torsion_site_symmetry_4
_geom_torsion_publ_flag
O2 C1 C2 N1 -160.5(2) . . . . ?
O1 C1 C2 N1 21.1(3) . . . . ?
N1 C3 C4 C5 -60.9(3) . . . . ?
C3 C4 C5 N2 36(16) . . . . ?
C4 C3 N1 C2 -175.05(18) . . . . ?
C4 C3 N1 Cu1 -56.3(2) . . . . ?
C1 C2 N1 C3 95.2(2) . . . . ?
C1 C2 N1 Cu1 -30.6(2) . . . . ?
O2 C1 O1 Cu1 -177.02(17) . . . . ?
C2 C1 O1 Cu1 1.3(2) . . . . ?
C1 O1 Cu1 O1 127(100) . . . 2_775 ?
C1 O1 Cu1 N1 164.01(15) . . . 2_775 ?
C1 O1 Cu1 N1 -15.99(15) . . . . ?
C3 N1 Cu1 O1 -96.45(16) . . . . ?
C2 N1 Cu1 O1 25.31(14) . . . . ?
C3 N1 Cu1 O1 83.55(16) . . . 2_775 ?
C2 N1 Cu1 O1 -154.69(14) . . . 2_775 ?
C3 N1 Cu1 N1 108(100) . . . 2_775 ?
C2 N1 Cu1 N1 -131(100) . . . 2_775 ?
